data_7245999
loop_
_publ_author_name
'Li, Yuping'
'Tao, Yang'
'Zhoujin, Yunping'
'Zhao, Fang'
'Liang, Peng-Yu'
'Parkin, Sean'
'Li, Tonglei'
'Zhou, Pan-Pan'
'Long, Sihui'

_publ_section_title
;
 \p--\p stacking in the polymorphism of 2-(naphthalenylamino)-nicotinic
 acids and a comparison with their analogues
;
_journal_issue 3
_journal_name_full CrystEngComm
_journal_page_first 432
_journal_page_last 443
_journal_paper_doi 10.1039/D2CE01233B
_journal_volume 25
_journal_year 2023
_chemical_formula_moiety 'C16 H12 N2 O2, H2 O'
_chemical_formula_sum 'C16 H14 N2 O3'
_chemical_formula_weight 282.29
_space_group_crystal_system triclinic
_space_group_IT_number 2
_space_group_name_Hall '-P 1'
_space_group_name_H-M_alt 'P -1'
_atom_sites_solution_hydrogens geom
_atom_sites_solution_primary direct
_atom_sites_solution_secondary difmap
_audit_creation_date 2020-10-27
_audit_creation_method
;
Olex2 1.2
(compiled 2018.05.29 svn.r3508 for OlexSys, GUI svn.r5506)
;
_audit_update_record
;
2022-07-29 deposited with the CCDC.	2022-12-05 downloaded from the CCDC.
;
_cell_angle_alpha 75.646(14)
_cell_angle_beta 83.673(13)
_cell_angle_gamma 79.935(14)
_cell_formula_units_Z 4
_cell_length_a 7.4767(12)
_cell_length_b 10.7575(17)
_cell_length_c 17.909(3)
_cell_measurement_reflns_used 1213
_cell_measurement_temperature 293(2)
_cell_measurement_theta_max 61.3120
_cell_measurement_theta_min 5.5060
_cell_volume 1370.6(4)
_computing_cell_refinement 'CrysAlisPro 1.171.38.43f (Rigaku OD, 2015)'
_computing_data_collection 'CrysAlisPro 1.171.38.43f (Rigaku OD, 2015)'
_computing_data_reduction 'CrysAlisPro 1.171.38.43f (Rigaku OD, 2015)'
_computing_molecular_graphics 'Olex2 (Dolomanov et al., 2009)'
_computing_publication_material 'Olex2 (Dolomanov et al., 2009)'
_computing_structure_refinement 'ShelXL (Sheldrick, 2015)'
_computing_structure_solution 'ShelXS (Sheldrick, 2008)'
_diffrn_ambient_temperature 293(2)
_diffrn_detector 'CCD plate'
_diffrn_detector_area_resol_mean 16.0733
_diffrn_detector_type Eos
_diffrn_measured_fraction_theta_full 0.966
_diffrn_measured_fraction_theta_max 0.966
_diffrn_measurement_details
;
List of Runs (angles in degrees, time in seconds):

  # Type    Start    End  Width  t~exp~   \w     \q     \k     \f   Frames
#--------------------------------------------------------------------------
  1  \w     35.00 110.00   1.50    1.50    --   54.00-134.00 126.00   50
  2  \w    106.00 136.00   1.50    2.00    --  108.00 -91.00  90.00   20
  3  \w     71.00 116.00   1.50    2.00    --  108.00-111.00   0.00   30
  4  \w    110.00 137.00   1.50    2.00    --  108.00 -91.00 -60.00   18
  5  \w     59.00  93.50   1.50    2.00    --  108.00 -91.00  90.00   23
  6  \w     47.00 108.50   1.50    2.00    --  108.00-111.00 150.00   41
  7  \w     39.00 141.00   1.50    2.00    --  108.00 -25.00  60.00   68
  8  \w     90.00 126.00   1.50    2.00    --  108.00  38.00 120.00   24
  9  \w     76.00 178.00   1.50    2.00    --  108.00  25.00  60.00   68
 10  \w    116.00 143.00   1.50    2.00    --  108.00 111.00   0.00   18
 11  \w    106.00 169.00   1.50    2.00    --  108.00 135.00  12.00   42
 12  \w     85.00 160.00   1.50    2.00    --  108.00  25.00 -30.00   50
 13  \w     54.00  87.00   1.50    2.00    --  108.00 -91.00 -60.00   22
 14  \w     42.00 123.00   1.50    2.00    --  108.00 -50.00 -30.00   54
 15  \w     50.00  77.00   1.50    1.50    --   54.00 -38.00 -90.00   18
 16  \w     38.00 129.50   1.50    2.00    --  108.00 -50.00-120.00   61
 17  \w     45.00  72.00   1.50    1.50    --   54.00-125.00-180.00   18
 18  \w     12.00  72.00   1.50    1.50    --   54.00 -57.00 -90.00   40
 19  \w      4.00  95.50   1.50    1.50    --   54.00 -19.00 -30.00   61
 20  \w     41.00  68.00   1.50    1.50    --    0.00  77.00 -30.00   18
 21  \w     40.00 112.00   1.50    2.00    --  108.00 -50.00 120.00   48
 22  \w     39.00 111.00   1.50    1.50    --   54.00  57.00 150.00   48
 23  \w    -18.00   7.50   1.50    1.50    --   54.00 -38.00 -90.00   17
 24  \w    -12.00  69.00   1.50    1.50    --   54.00 -57.00-180.00   54
 25  \w    -21.00  15.00   1.50    1.50    --    0.00  77.00 -30.00   24
 26  \w    -61.00 -34.00   1.50    1.50    --    0.00 -57.00-150.00   18
 27  \w    -26.00   1.00   1.50    1.50    --    0.00 -57.00-150.00   18
;
_diffrn_measurement_device 'four-circle diffractometer'
_diffrn_measurement_device_type 'SuperNova, Dual, Cu at zero, Eos'
_diffrn_measurement_method '\w scans'
_diffrn_orient_matrix_type 'CrysAlisPro convention (1999,Acta A55,543-557)'
_diffrn_orient_matrix_UB_11 -0.0206615000
_diffrn_orient_matrix_UB_12 0.0795616000
_diffrn_orient_matrix_UB_13 -0.0837255000
_diffrn_orient_matrix_UB_21 -0.1020359000
_diffrn_orient_matrix_UB_22 0.1171213000
_diffrn_orient_matrix_UB_23 0.0302150000
_diffrn_orient_matrix_UB_31 0.1821312000
_diffrn_orient_matrix_UB_32 0.0482563000
_diffrn_orient_matrix_UB_33 0.0002410000
_diffrn_radiation_monochromator mirror
_diffrn_radiation_probe x-ray
_diffrn_radiation_type CuK\a
_diffrn_radiation_wavelength 1.54184
_diffrn_reflns_av_R_equivalents 0.0363
_diffrn_reflns_av_unetI/netI 0.0643
_diffrn_reflns_limit_h_max 9
_diffrn_reflns_limit_h_min -6
_diffrn_reflns_limit_k_max 13
_diffrn_reflns_limit_k_min -12
_diffrn_reflns_limit_l_max 21
_diffrn_reflns_limit_l_min -18
_diffrn_reflns_number 8684
_diffrn_reflns_theta_full 70.42
_diffrn_reflns_theta_max 70.42
_diffrn_reflns_theta_min 4.29
_diffrn_source 'micro-focus sealed X-ray tube'
_diffrn_source_type 'SuperNova (Cu) X-ray Source'
_exptl_absorpt_coefficient_mu 0.790
_exptl_absorpt_correction_T_max 1.00000
_exptl_absorpt_correction_T_min 0.94883
_exptl_absorpt_correction_type multi-scan
_exptl_absorpt_process_details
;
CrysAlisPro 1.171.38.43f (Rigaku Oxford Diffraction, 2015)
Empirical absorption correction using spherical harmonics,
 implemented in SCALE3 ABSPACK scaling algorithm.
;
_exptl_crystal_colour 'clear light yellow'
_exptl_crystal_colour_lustre clear
_exptl_crystal_colour_modifier light
_exptl_crystal_colour_primary yellow
_exptl_crystal_density_diffrn 1.368
_exptl_crystal_density_method 'not measured'
_exptl_crystal_description plate
_exptl_crystal_F_000 592
_exptl_crystal_size_max 0.08
_exptl_crystal_size_mid 0.05
_exptl_crystal_size_min 0.02
_refine_diff_density_max 0.224
_refine_diff_density_min -0.237
_refine_diff_density_rms 0.048
_refine_ls_extinction_method none
_refine_ls_goodness_of_fit_ref 1.005
_refine_ls_hydrogen_treatment constr
_refine_ls_matrix_type full
_refine_ls_number_parameters 387
_refine_ls_number_reflns 5056
_refine_ls_number_restraints 0
_refine_ls_restrained_S_all 1.005
_refine_ls_R_factor_all 0.1069
_refine_ls_R_factor_gt 0.0567
_refine_ls_shift/su_max 0.000
_refine_ls_shift/su_mean 0.000
_refine_ls_structure_factor_coef Fsqd
_refine_ls_weighting_details 'calc w=1/[\s^2^(Fo^2^)+(0.0566P)^2^+0.0000P] where P=(Fo^2^+2Fc^2^)/3'
_refine_ls_weighting_scheme calc
_refine_ls_wR_factor_gt 0.1323
_refine_ls_wR_factor_ref 0.1740
_reflns_number_gt 2795
_reflns_number_total 5056
_reflns_threshold_expression >2sigma(I)
_cod_data_source_file d2ce01233b2.cif
_cod_data_source_block taoy_10
_cod_depositor_comments
;
Adding full bibliography for 7245996--7246001.cif.

2024-06-28
Z value and formula fixed to values more according to usual
chemical conventions.                 miguel
;
_cod_original_formula_sum 'C32 H28 N4 O6'
_cod_original_formula_weight 564.58
_cod_original_formula_moiety '2(C16 H12 N2 O2), 2(H2 O)'
_cod_original_formula_units_Z 2
_cod_database_code 7245999
_reflns_odcompleteness_completeness 99.61
_reflns_odcompleteness_iscentric 1
_reflns_odcompleteness_theta 66.97
_olex2_refinement_description
;
1. Fixed Uiso
 At 1.2 times of:
  All C(H) groups, All N(H) groups
 At 1.5 times of:
  All O(H) groups, All O(H,H) groups
2.a Free rotating group:
 O3(H3A,H3B), O6(H6A,H6B)
2.b Aromatic/amide H refined with riding coordinates:
 N2(H2A), C3(H3), C4(H4), C5(H5), C8(H8), C9(H9), C10(H10), C12(H12), C13(H13),
  C14(H14), C15(H15), N4(H4A), C19(H19), C20(H20), C21(H21), C24(H24), C25(H25),
  C26(H26), C28(H28), C29(H29), C30(H30), C31(H31)
2.c Idealised tetrahedral OH refined as rotating group:
 O2(H2), O5(H5A)
;
_olex2_date_sample_data_collection 2020-10-27
_olex2_submission_special_instructions 'No special instructions were received'
_oxdiff_exptl_absorpt_empirical_details
;
Empirical correction (ABSPACK) includes:
- Absorption correction using spherical harmonics
- Frame scaling
;
_oxdiff_exptl_absorpt_empirical_full_max 1.647
_oxdiff_exptl_absorpt_empirical_full_min 0.735

loop_
_space_group_symop_id
_space_group_symop_operation_xyz
1 'x, y, z'
2 '-x, -y, -z'

loop_
_atom_site_label
_atom_site_type_symbol
_atom_site_fract_x
_atom_site_fract_y
_atom_site_fract_z
_atom_site_U_iso_or_equiv
_atom_site_adp_type
_atom_site_occupancy
_atom_site_calc_flag
_atom_site_disorder_assembly
_atom_site_disorder_group
_atom_site_refinement_flags_posn
O1 O 1.3768(3) 0.8451(2) 0.08735(12) 0.0614(6) Uani 1 d . . .
O2 O 1.4181(4) 0.7243(2) 0.00031(11) 0.0645(7) Uani 1 d . . .
H2 H 1.4429 0.7921 -0.0285 0.097 Uiso 1 calc . . GR
N1 N 1.2519(3) 0.5128(2) 0.25808(14) 0.0497(6) Uani 1 d . . .
N2 N 1.3116(4) 0.7244(2) 0.23487(14) 0.0537(7) Uani 1 d . . .
H2A H 1.3353 0.7914 0.1999 0.064 Uiso 1 calc . . R
C1 C 1.3014(4) 0.6188(3) 0.20768(16) 0.0431(7) Uani 1 d . . .
C2 C 1.3386(4) 0.6216(3) 0.12807(16) 0.0414(6) Uani 1 d . . .
C3 C 1.3339(4) 0.5101(3) 0.10406(17) 0.0481(7) Uani 1 d . . .
H3 H 1.3629 0.5087 0.0524 0.058 Uiso 1 calc . . R
C4 C 1.2866(4) 0.4004(3) 0.15606(18) 0.0515(8) Uani 1 d . . .
H4 H 1.2834 0.3244 0.1407 0.062 Uiso 1 calc . . R
C5 C 1.2448(4) 0.4088(3) 0.23131(18) 0.0519(8) Uani 1 d . . .
H5 H 1.2087 0.3365 0.2663 0.062 Uiso 1 calc . . R
C6 C 1.3800(4) 0.7407(3) 0.07084(16) 0.0476(7) Uani 1 d . . .
C7 C 1.2897(4) 0.7420(3) 0.31041(16) 0.0463(7) Uani 1 d . . .
C8 C 1.3505(4) 0.6459(3) 0.37334(18) 0.0554(8) Uani 1 d . . .
H8 H 1.4051 0.5645 0.3665 0.066 Uiso 1 calc . . R
C9 C 1.3304(4) 0.6703(3) 0.44689(18) 0.0621(9) Uani 1 d . . .
H9 H 1.3678 0.6034 0.4887 0.075 Uiso 1 calc . . R
C10 C 1.2581(5) 0.7882(3) 0.45919(18) 0.0605(9) Uani 1 d . . .
H10 H 1.2489 0.8024 0.5087 0.073 Uiso 1 calc . . R
C11 C 1.1960(4) 0.8907(3) 0.39618(17) 0.0485(7) Uani 1 d . . .
C12 C 1.1207(4) 1.0152(3) 0.4063(2) 0.0583(9) Uani 1 d . . .
H12 H 1.1149 1.0318 0.4551 0.070 Uiso 1 calc . . R
C13 C 1.0567(4) 1.1112(3) 0.3471(2) 0.0612(9) Uani 1 d . . .
H13 H 1.0063 1.1924 0.3554 0.073 Uiso 1 calc . . R
C14 C 1.0662(4) 1.0883(3) 0.2730(2) 0.0577(8) Uani 1 d . . .
H14 H 1.0208 1.1543 0.2323 0.069 Uiso 1 calc . . R
C15 C 1.1414(4) 0.9702(3) 0.26035(18) 0.0508(7) Uani 1 d . . .
H15 H 1.1479 0.9569 0.2107 0.061 Uiso 1 calc . . R
C16 C 1.2102(4) 0.8669(3) 0.32130(17) 0.0442(7) Uani 1 d . . .
O3 O 1.5238(4) 0.9209(2) -0.09845(14) 0.0699(7) Uani 1 d . . .
H3A H 1.5425 0.9847 -0.0817 0.105 Uiso 1 d . . G
H3B H 1.4541 0.9486 -0.1354 0.105 Uiso 1 d . . G
O4 O 0.8418(3) 0.6539(2) 0.40991(12) 0.0632(6) Uani 1 d . . .
O5 O 0.7711(4) 0.7699(2) 0.49914(12) 0.0650(6) Uani 1 d . . .
H5A H 0.8256 0.7042 0.5262 0.097 Uiso 1 calc . . GR
N3 N 0.6366(3) 0.9896(2) 0.24260(14) 0.0496(6) Uani 1 d . . .
N4 N 0.7929(3) 0.7787(2) 0.26332(13) 0.0523(7) Uani 1 d . . .
H4A H 0.8357 0.7119 0.2976 0.063 Uiso 1 calc . . R
C17 C 0.7127(4) 0.8829(3) 0.29128(16) 0.0436(7) Uani 1 d . . .
C18 C 0.7076(4) 0.8772(3) 0.37229(16) 0.0415(6) Uani 1 d . . .
C19 C 0.6302(4) 0.9854(3) 0.39774(17) 0.0488(7) Uani 1 d . . .
H19 H 0.6272 0.9840 0.4500 0.059 Uiso 1 calc . . R
C20 C 0.5563(4) 1.0966(3) 0.34703(19) 0.0562(8) Uani 1 d . . .
H20 H 0.5055 1.1712 0.3636 0.067 Uiso 1 calc . . R
C21 C 0.5613(4) 1.0919(3) 0.27094(18) 0.0540(8) Uani 1 d . . .
H21 H 0.5084 1.1655 0.2366 0.065 Uiso 1 calc . . R
C22 C 0.7806(4) 0.7572(3) 0.42794(17) 0.0486(7) Uani 1 d . . .
C23 C 0.8166(4) 0.7632(3) 0.18684(17) 0.0474(7) Uani 1 d . . .
C24 C 0.8557(4) 0.8613(3) 0.12419(18) 0.0563(8) Uani 1 d . . .
H24 H 0.8655 0.9423 0.1316 0.068 Uiso 1 calc . . R
C25 C 0.8807(5) 0.8395(4) 0.04990(19) 0.0663(10) Uani 1 d . . .
H25 H 0.9037 0.9073 0.0082 0.080 Uiso 1 calc . . R
C26 C 0.8723(4) 0.7226(4) 0.03693(19) 0.0632(9) Uani 1 d . . .
H26 H 0.8909 0.7100 -0.0131 0.076 Uiso 1 calc . . R
C27 C 0.8347(4) 0.6183(3) 0.10019(18) 0.0530(8) Uani 1 d . . .
C28 C 0.8231(4) 0.4953(4) 0.0882(2) 0.0643(10) Uani 1 d . . .
H28 H 0.8435 0.4817 0.0385 0.077 Uiso 1 calc . . R
C29 C 0.7829(5) 0.3968(4) 0.1477(2) 0.0676(10) Uani 1 d . . .
H29 H 0.7768 0.3162 0.1387 0.081 Uiso 1 calc . . R
C30 C 0.7506(4) 0.4162(3) 0.2229(2) 0.0616(9) Uani 1 d . . .
H30 H 0.7215 0.3485 0.2636 0.074 Uiso 1 calc . . R
C31 C 0.7615(4) 0.5331(3) 0.23670(18) 0.0522(8) Uani 1 d . . .
H31 H 0.7400 0.5443 0.2869 0.063 Uiso 1 calc . . R
C32 C 0.8049(4) 0.6383(3) 0.17617(17) 0.0469(7) Uani 1 d . . .
O6 O 0.9289(4) 0.5762(2) 0.59643(14) 0.0696(7) Uani 1 d . . .
H6A H 0.8619 0.5448 0.6356 0.104 Uiso 1 d . . G
H6B H 0.9994 0.5147 0.5815 0.104 Uiso 1 d . . G

loop_
_atom_site_aniso_label
_atom_site_aniso_U_11
_atom_site_aniso_U_22
_atom_site_aniso_U_33
_atom_site_aniso_U_23
_atom_site_aniso_U_13
_atom_site_aniso_U_12
O1 0.0948(18) 0.0423(13) 0.0473(13) -0.0070(10) -0.0017(11) -0.0179(12)
O2 0.1002(19) 0.0586(15) 0.0345(12) -0.0051(10) -0.0012(11) -0.0220(13)
N1 0.0595(16) 0.0436(15) 0.0434(14) -0.0062(11) 0.0015(11) -0.0098(12)
N2 0.0798(19) 0.0407(15) 0.0390(14) -0.0064(11) 0.0017(12) -0.0126(13)
C1 0.0466(16) 0.0360(15) 0.0438(16) -0.0062(13) -0.0016(12) -0.0045(12)
C2 0.0437(16) 0.0404(16) 0.0387(15) -0.0068(12) -0.0048(12) -0.0051(12)
C3 0.0535(18) 0.0539(19) 0.0383(16) -0.0121(14) -0.0060(13) -0.0084(14)
C4 0.0601(19) 0.0413(17) 0.0563(19) -0.0136(14) -0.0059(15) -0.0120(14)
C5 0.060(2) 0.0420(18) 0.0514(19) -0.0046(14) -0.0025(14) -0.0101(14)
C6 0.0530(18) 0.0485(18) 0.0391(16) -0.0051(13) -0.0042(13) -0.0087(14)
C7 0.0526(17) 0.0492(18) 0.0388(16) -0.0117(13) -0.0008(13) -0.0120(14)
C8 0.068(2) 0.0455(18) 0.0495(18) -0.0082(15) -0.0070(15) -0.0017(15)
C9 0.073(2) 0.066(2) 0.0426(18) -0.0019(16) -0.0128(16) -0.0084(18)
C10 0.073(2) 0.069(2) 0.0432(18) -0.0153(17) -0.0032(16) -0.0183(18)
C11 0.0476(17) 0.0552(19) 0.0469(17) -0.0159(14) 0.0027(13) -0.0169(14)
C12 0.062(2) 0.064(2) 0.059(2) -0.0310(18) 0.0136(16) -0.0235(17)
C13 0.065(2) 0.048(2) 0.073(2) -0.0229(18) 0.0093(17) -0.0108(16)
C14 0.060(2) 0.0438(18) 0.066(2) -0.0067(16) -0.0034(16) -0.0090(15)
C15 0.0578(19) 0.0469(18) 0.0494(18) -0.0113(14) -0.0023(14) -0.0132(14)
C16 0.0454(16) 0.0423(16) 0.0473(17) -0.0132(13) 0.0033(12) -0.0134(13)
O3 0.109(2) 0.0556(14) 0.0442(14) 0.0017(11) -0.0154(12) -0.0227(14)
O4 0.0913(17) 0.0435(13) 0.0479(13) -0.0079(10) -0.0081(12) 0.0062(12)
O5 0.0992(19) 0.0545(14) 0.0378(12) -0.0094(10) -0.0128(12) 0.0006(12)
N3 0.0555(15) 0.0470(15) 0.0442(14) -0.0066(12) -0.0069(11) -0.0061(12)
N4 0.0712(18) 0.0453(15) 0.0370(14) -0.0078(11) -0.0092(12) 0.0008(12)
C17 0.0451(16) 0.0422(16) 0.0441(16) -0.0106(13) -0.0036(12) -0.0074(12)
C18 0.0439(16) 0.0402(16) 0.0408(16) -0.0094(12) -0.0037(12) -0.0072(12)
C19 0.0534(18) 0.0505(18) 0.0432(17) -0.0128(14) -0.0007(13) -0.0090(14)
C20 0.064(2) 0.0409(18) 0.064(2) -0.0172(15) -0.0069(16) -0.0005(15)
C21 0.061(2) 0.0436(18) 0.0531(19) -0.0035(14) -0.0089(15) -0.0039(14)
C22 0.0557(19) 0.0493(18) 0.0402(16) -0.0099(14) -0.0034(13) -0.0075(14)
C23 0.0490(17) 0.0526(18) 0.0411(16) -0.0130(14) -0.0051(13) -0.0049(14)
C24 0.065(2) 0.055(2) 0.0476(18) -0.0082(15) -0.0006(15) -0.0156(16)
C25 0.069(2) 0.079(3) 0.0440(19) -0.0022(17) 0.0035(16) -0.0147(19)
C26 0.065(2) 0.080(3) 0.0466(19) -0.0231(18) -0.0046(15) -0.0040(18)
C27 0.0436(17) 0.065(2) 0.0530(19) -0.0230(16) -0.0071(14) -0.0005(15)
C28 0.059(2) 0.078(3) 0.064(2) -0.035(2) -0.0158(17) 0.0036(18)
C29 0.070(2) 0.058(2) 0.085(3) -0.037(2) -0.020(2) -0.0011(18)
C30 0.059(2) 0.050(2) 0.074(2) -0.0132(17) -0.0093(17) -0.0035(16)
C31 0.0546(19) 0.0542(19) 0.0474(18) -0.0129(15) -0.0073(14) -0.0038(15)
C32 0.0409(16) 0.0513(18) 0.0501(18) -0.0173(14) -0.0073(13) -0.0006(13)
O6 0.100(2) 0.0508(14) 0.0445(14) -0.0007(11) 0.0087(12) 0.0022(13)

loop_
_atom_type_symbol
_atom_type_description
_atom_type_scat_dispersion_real
_atom_type_scat_dispersion_imag
_atom_type_scat_source
C C 0.0181 0.0091 'International Tables Vol C Tables 4.2.6.8 and 6.1.1.4'
H H 0.0000 0.0000 'International Tables Vol C Tables 4.2.6.8 and 6.1.1.4'
N N 0.0311 0.0180 'International Tables Vol C Tables 4.2.6.8 and 6.1.1.4'
O O 0.0492 0.0322 'International Tables Vol C Tables 4.2.6.8 and 6.1.1.4'

loop_
_geom_angle_atom_site_label_1
_geom_angle_atom_site_label_2
_geom_angle_atom_site_label_3
_geom_angle
_geom_angle_site_symmetry_1
_geom_angle_site_symmetry_3
_geom_angle_publ_flag
C5 N1 C1 118.1(3) . . ?
C1 N2 C7 130.6(3) . . ?
N1 C1 N2 118.3(3) . . ?
N1 C1 C2 121.2(3) . . ?
N2 C1 C2 120.5(3) . . ?
C1 C2 C6 121.9(3) . . ?
C3 C2 C1 118.2(3) . . ?
C3 C2 C6 119.9(3) . . ?
C2 C3 C4 120.6(3) . . ?
C5 C4 C3 116.9(3) . . ?
N1 C5 C4 124.9(3) . . ?
O1 C6 O2 122.9(3) . . ?
O1 C6 C2 123.5(3) . . ?
O2 C6 C2 113.6(3) . . ?
N2 C7 C16 117.7(3) . . ?
C8 C7 N2 122.9(3) . . ?
C8 C7 C16 119.3(3) . . ?
C7 C8 C9 120.4(3) . . ?
C10 C9 C8 121.9(3) . . ?
C9 C10 C11 119.8(3) . . ?
C12 C11 C10 121.7(3) . . ?
C12 C11 C16 119.1(3) . . ?
C16 C11 C10 119.2(3) . . ?
C13 C12 C11 121.7(3) . . ?
C12 C13 C14 119.9(3) . . ?
C15 C14 C13 120.3(3) . . ?
C14 C15 C16 121.4(3) . . ?
C11 C16 C7 119.3(3) . . ?
C11 C16 C15 117.6(3) . . ?
C15 C16 C7 123.1(3) . . ?
C21 N3 C17 118.4(3) . . ?
C17 N4 C23 129.9(3) . . ?
N3 C17 N4 119.2(3) . . ?
N3 C17 C18 120.6(3) . . ?
N4 C17 C18 120.1(3) . . ?
C17 C18 C22 121.6(3) . . ?
C19 C18 C17 118.3(3) . . ?
C19 C18 C22 120.2(3) . . ?
C18 C19 C20 120.9(3) . . ?
C21 C20 C19 116.9(3) . . ?
N3 C21 C20 124.9(3) . . ?
O4 C22 O5 122.5(3) . . ?
O4 C22 C18 123.7(3) . . ?
O5 C22 C18 113.8(3) . . ?
N4 C23 C32 116.8(3) . . ?
C24 C23 N4 123.0(3) . . ?
C24 C23 C32 120.1(3) . . ?
C23 C24 C25 120.4(3) . . ?
C26 C25 C24 121.7(3) . . ?
C25 C26 C27 119.7(3) . . ?
C28 C27 C26 120.9(3) . . ?
C28 C27 C32 119.1(3) . . ?
C32 C27 C26 120.0(3) . . ?
C29 C28 C27 121.2(3) . . ?
C28 C29 C30 120.0(3) . . ?
C31 C30 C29 120.4(3) . . ?
C30 C31 C32 121.4(3) . . ?
C27 C32 C23 118.2(3) . . ?
C31 C32 C23 124.0(3) . . ?
C31 C32 C27 117.8(3) . . ?

loop_
_geom_bond_atom_site_label_1
_geom_bond_atom_site_label_2
_geom_bond_distance
_geom_bond_site_symmetry_2
_geom_bond_publ_flag
O1 C6 1.226(3) . ?
O2 C6 1.312(3) . ?
N1 C1 1.347(3) . ?
N1 C5 1.333(4) . ?
N2 C1 1.359(3) . ?
N2 C7 1.400(4) . ?
C1 C2 1.416(4) . ?
C2 C3 1.378(4) . ?
C2 C6 1.485(4) . ?
C3 C4 1.384(4) . ?
C4 C5 1.371(4) . ?
C7 C8 1.385(4) . ?
C7 C16 1.421(4) . ?
C8 C9 1.393(4) . ?
C9 C10 1.350(4) . ?
C10 C11 1.423(4) . ?
C11 C12 1.407(4) . ?
C11 C16 1.416(4) . ?
C12 C13 1.347(5) . ?
C13 C14 1.400(4) . ?
C14 C15 1.359(4) . ?
C15 C16 1.420(4) . ?
O4 C22 1.232(3) . ?
O5 C22 1.308(3) . ?
N3 C17 1.337(4) . ?
N3 C21 1.335(4) . ?
N4 C17 1.358(3) . ?
N4 C23 1.409(4) . ?
C17 C18 1.433(4) . ?
C18 C19 1.366(4) . ?
C18 C22 1.481(4) . ?
C19 C20 1.379(4) . ?
C20 C21 1.372(4) . ?
C23 C24 1.380(4) . ?
C23 C32 1.422(4) . ?
C24 C25 1.395(4) . ?
C25 C26 1.347(4) . ?
C26 C27 1.425(5) . ?
C27 C28 1.411(4) . ?
C27 C32 1.417(4) . ?
C28 C29 1.353(5) . ?
C29 C30 1.402(5) . ?
C30 C31 1.358(4) . ?
C31 C32 1.416(4) . ?
